data_4001788
loop_
_publ_author_name
'Brozek, Carl K.'
'Cozzolino, Anthony F.'
'Teat, Simon J.'
'Chen, Yu-Sheng'
'Dinc\(a, Mircea'

_publ_section_title
;
 Quantification of Site-Specific Cation Exchange in Metal--Organic
 Frameworks Using Multi-Wavelength Anomalous X-ray Dispersion
;
_journal_issue 15
_journal_name_full 'Chemistry of Materials'
_journal_page_first 2998
_journal_paper_doi 10.1021/cm400858d
_journal_volume 25
_journal_year 2013
_chemical_formula_sum 'C41 H12 Cl Fe Mn7 N48 O5'
_chemical_formula_weight 1732.87
_chemical_name_systematic
; 
 ? 
;
_space_group_IT_number 221
_symmetry_space_group_name_Hall '-P 4 2 3'
_symmetry_space_group_name_H-M 'P m -3 m'
_atom_sites_solution_hydrogens geom
_atom_sites_solution_primary direct
_atom_sites_solution_secondary difmap
_audit_creation_method SHELXL-97
_cell_angle_alpha 90.00
_cell_angle_beta 90.00
_cell_angle_gamma 90.00
_cell_formula_units_Z 4
_cell_length_a 19.0218(5)
_cell_length_b 19.0218(5)
_cell_length_c 19.0218(5)
_cell_measurement_temperature 296(2)
_cell_volume 6882.6(3)
_computing_structure_refinement 'SHELXL-97 (Sheldrick, 2008)'
_computing_structure_solution 'SHELXS-97 (Sheldrick, 2008)'
_diffrn_ambient_temperature 296(2)
_diffrn_measured_fraction_theta_full 1.000
_diffrn_measured_fraction_theta_max 1.000
_diffrn_radiation_monochromator graphite
_diffrn_radiation_source 'fine-focus sealed tube'
_diffrn_radiation_wavelength 0.77490
_diffrn_reflns_av_R_equivalents 0.0842
_diffrn_reflns_av_sigmaI/netI 0.0466
_diffrn_reflns_limit_h_max 27
_diffrn_reflns_limit_h_min -27
_diffrn_reflns_limit_k_max 27
_diffrn_reflns_limit_k_min -23
_diffrn_reflns_limit_l_max 27
_diffrn_reflns_limit_l_min -25
_diffrn_reflns_number 58863
_diffrn_reflns_theta_full 33.60
_diffrn_reflns_theta_max 33.60
_diffrn_reflns_theta_min 1.65
_exptl_absorpt_coefficient_mu 1.563
_exptl_crystal_density_diffrn 1.672
_exptl_crystal_density_method 'not measured'
_exptl_crystal_F_000 3408
_refine_diff_density_max 3.835
_refine_diff_density_min -0.429
_refine_diff_density_rms 0.238
_refine_ls_extinction_method none
_refine_ls_goodness_of_fit_ref 3.309
_refine_ls_hydrogen_treatment mixed
_refine_ls_matrix_type full
_refine_ls_number_parameters 48
_refine_ls_number_reflns 2123
_refine_ls_number_restraints 0
_refine_ls_restrained_S_all 3.309
_refine_ls_R_factor_all 0.1485
_refine_ls_R_factor_gt 0.1384
_refine_ls_shift/su_max 0.000
_refine_ls_shift/su_mean 0.000
_refine_ls_structure_factor_coef Fsqd
_refine_ls_weighting_details 'calc w=1/[\s^2^(Fo^2^)+(0.1000P)^2^+0.0000P] where P=(Fo^2^+2Fc^2^)/3'
_refine_ls_weighting_scheme calc
_refine_ls_wR_factor_gt 0.3635
_refine_ls_wR_factor_ref 0.3865
_reflns_number_gt 1780
_reflns_number_total 2123
_reflns_threshold_expression >2sigma(I)
_cod_data_source_file cm400858d_si_003.cif
_cod_data_source_block femnbttactiv_16kev_0m
_cod_database_code 4001788

loop_
_symmetry_equiv_pos_as_xyz
'x, y, z'
'-x, -y, z'
'-x, y, -z'
'x, -y, -z'
'z, x, y'
'z, -x, -y'
'-z, -x, y'
'-z, x, -y'
'y, z, x'
'-y, z, -x'
'y, -z, -x'
'-y, -z, x'
'y, x, -z'
'-y, -x, -z'
'y, -x, z'
'-y, x, z'
'x, z, -y'
'-x, z, y'
'-x, -z, -y'
'x, -z, y'
'z, y, -x'
'z, -y, x'
'-z, y, x'
'-z, -y, -x'
'-x, -y, -z'
'x, y, -z'
'x, -y, z'
'-x, y, z'
'-z, -x, -y'
'-z, x, y'
'z, x, -y'
'z, -x, y'
'-y, -z, -x'
'y, -z, x'
'-y, z, x'
'y, z, -x'
'-y, -x, z'
'y, x, z'
'-y, x, -z'
'y, -x, -z'
'-x, -z, y'
'x, -z, -y'
'x, z, y'
'-x, z, -y'
'-z, -y, x'
'-z, y, -x'
'z, -y, -x'
'z, y, x'

loop_
_atom_site_label
_atom_site_type_symbol
_atom_site_fract_x
_atom_site_fract_y
_atom_site_fract_z
_atom_site_U_iso_or_equiv
_atom_site_adp_type
_atom_site_occupancy
_atom_site_symmetry_multiplicity
_atom_site_calc_flag
_atom_site_refinement_flags
Mn1 Mn 0.0000 0.5000 0.35842(6) 0.0486(5) Uani 0.97 4 d SP
Fe1 Fe 0.0000 0.5000 0.343(3) 0.0486(5) Uani 0.03 4 d SP
Cl1 Cl 0.0000 0.5000 0.5000 0.0487(7) Uani 1 16 d S
N1 N 0.08007(14) 0.41581(15) 0.36725(17) 0.0532(7) Uani 1 1 d .
N2 N 0.13271(15) 0.40467(15) 0.32269(17) 0.0563(7) Uani 1 1 d .
C1 C 0.1644(2) 0.3472(2) 0.3472(2) 0.0523(10) Uani 1 2 d S
C3 C 0.25633(19) 0.25633(19) 0.3450(3) 0.0542(10) Uani 1 2 d S
H3 H 0.2365 0.2365 0.3850 0.065 Uiso 1 2 calc SR
C2 C 0.2266(2) 0.31538(18) 0.31538(18) 0.0539(10) Uani 1 2 d S
O1 O 0.0000 0.5000 0.2461(5) 0.148(6) Uani 1 4 d S

loop_
_atom_site_aniso_label
_atom_site_aniso_U_11
_atom_site_aniso_U_22
_atom_site_aniso_U_33
_atom_site_aniso_U_23
_atom_site_aniso_U_13
_atom_site_aniso_U_12
Mn1 0.0459(6) 0.0444(5) 0.0555(9) 0.000 0.000 0.000
Fe1 0.0459(6) 0.0444(5) 0.0555(9) 0.000 0.000 0.000
Cl1 0.0378(11) 0.0541(9) 0.0541(9) 0.000 0.000 0.000
N1 0.0458(12) 0.0523(13) 0.0615(16) 0.0014(11) 0.0077(10) 0.0055(11)
N2 0.0524(13) 0.0534(14) 0.0631(15) 0.0084(11) 0.0122(11) 0.0081(11)
C1 0.0478(19) 0.0546(14) 0.0546(14) 0.0075(17) 0.0067(12) 0.0067(12)
C3 0.0527(13) 0.0527(13) 0.057(2) 0.0110(12) 0.0110(12) 0.0074(16)
C2 0.051(2) 0.0553(14) 0.0553(14) 0.0049(17) 0.0087(12) 0.0087(12)
O1 0.291(18) 0.083(5) 0.070(5) 0.000 0.000 0.000

loop_
_atom_type_symbol
_atom_type_description
_atom_type_scat_dispersion_real
_atom_type_scat_dispersion_imag
_atom_type_scat_source
C C 0.0033 0.0016 'International Tables Vol C Tables 4.2.6.8 and 6.1.1.4'
H H 0.0000 0.0000 'International Tables Vol C Tables 4.2.6.8 and 6.1.1.4'
N N 0.0061 0.0033 'International Tables Vol C Tables 4.2.6.8 and 6.1.1.4'
O O 0.0106 0.0060 'International Tables Vol C Tables 4.2.6.8 and 6.1.1.4'
Cl Cl 0.1484 0.1585 'International Tables Vol C Tables 4.2.6.8 and 6.1.1.4'
Mn Mn 0.3368 0.7283 'International Tables Vol C Tables 4.2.6.8 and 6.1.1.4'
Fe Fe 0.3463 0.8444 'International Tables Vol C Tables 4.2.6.8 and 6.1.1.4'

loop_
_geom_angle_atom_site_label_1
_geom_angle_atom_site_label_2
_geom_angle_atom_site_label_3
_geom_angle
_geom_angle_site_symmetry_1
_geom_angle_site_symmetry_3
O1 Mn1 N1 94.34(9) . .
O1 Mn1 N1 94.35(9) . 27_565
N1 Mn1 N1 92.53(15) . 27_565
O1 Mn1 N1 94.35(9) . 28
N1 Mn1 N1 86.81(14) . 28
N1 Mn1 N1 171.31(18) 27_565 28
O1 Mn1 N1 94.35(9) . 2_565
N1 Mn1 N1 171.31(18) . 2_565
N1 Mn1 N1 86.81(14) 27_565 2_565
N1 Mn1 N1 92.53(15) 28 2_565
O1 Mn1 Cl1 180.000(1) . .
N1 Mn1 Cl1 85.66(9) . .
N1 Mn1 Cl1 85.65(9) 27_565 .
N1 Mn1 Cl1 85.65(9) 28 .
N1 Mn1 Cl1 85.65(9) 2_565 .
O1 Fe1 N1 101.8(15) . .
O1 Fe1 N1 101.8(15) . 27_565
N1 Fe1 N1 90.3(6) . 27_565
O1 Fe1 N1 101.8(15) . 28
N1 Fe1 N1 84.8(6) . 28
N1 Fe1 N1 156(3) 27_565 28
O1 Fe1 N1 101.8(15) . 2_565
N1 Fe1 N1 156(3) . 2_565
N1 Fe1 N1 84.8(6) 27_565 2_565
N1 Fe1 N1 90.3(6) 28 2_565
O1 Fe1 Cl1 180.000(1) . .
N1 Fe1 Cl1 78.2(15) . .
N1 Fe1 Cl1 78.2(15) 27_565 .
N1 Fe1 Cl1 78.2(15) 28 .
N1 Fe1 Cl1 78.2(15) 2_565 .
Fe1 Cl1 Mn1 0.000(4) . .
Fe1 Cl1 Fe1 90.0 . 41_565
Mn1 Cl1 Fe1 90.000(2) . 41_565
Fe1 Cl1 Fe1 90.000(4) . 17_556
Mn1 Cl1 Fe1 90.000(2) . 17_556
Fe1 Cl1 Fe1 180.000(3) 41_565 17_556
Fe1 Cl1 Mn1 90.000(2) . 17_556
Mn1 Cl1 Mn1 90.0 . 17_556
Fe1 Cl1 Mn1 180.000(5) 41_565 17_556
Fe1 Cl1 Mn1 0.000(3) 17_556 17_556
Fe1 Cl1 Mn1 90.000(2) . 41_565
Mn1 Cl1 Mn1 90.0 . 41_565
Fe1 Cl1 Mn1 0.000(4) 41_565 41_565
Fe1 Cl1 Mn1 180.000(3) 17_556 41_565
Mn1 Cl1 Mn1 180.0 17_556 41_565
Fe1 Cl1 Mn1 180.000(3) . 25_566
Mn1 Cl1 Mn1 180.0 . 25_566
Fe1 Cl1 Mn1 90.0 41_565 25_566
Fe1 Cl1 Mn1 90.0 17_556 25_566
Mn1 Cl1 Mn1 90.0 17_556 25_566
Mn1 Cl1 Mn1 90.0 41_565 25_566
Fe1 Cl1 Fe1 180.000(5) . 25_566
Mn1 Cl1 Fe1 180.000(9) . 25_566
Fe1 Cl1 Fe1 90.000(1) 41_565 25_566
Fe1 Cl1 Fe1 90.000(2) 17_556 25_566
Mn1 Cl1 Fe1 90.000(2) 17_556 25_566
Mn1 Cl1 Fe1 90.000(2) 41_565 25_566
Mn1 Cl1 Fe1 0.0 25_566 25_566
N1 N1 N2 109.76(19) 43 .
N1 N1 Mn1 124.37(8) 43 .
N2 N1 Mn1 125.8(2) . .
N1 N1 Fe1 130.3(11) 43 .
N2 N1 Fe1 119.4(13) . .
Mn1 N1 Fe1 7.5(15) . .
N1 N2 C1 104.4(3) . .
N2 C1 N2 111.7(4) . 43
N2 C1 C2 124.1(2) . .
N2 C1 C2 124.1(2) 43 .
C2 C3 C2 120.1(4) 5 .
C2 C3 H3 120.0 5 .
C2 C3 H3 120.0 . .
C3 C2 C3 119.9(4) . 9
C3 C2 C1 120.0(2) . .
C3 C2 C1 120.0(2) 9 .
Fe1 O1 Mn1 0.000(6) . .

loop_
_geom_bond_atom_site_label_1
_geom_bond_atom_site_label_2
_geom_bond_distance
_geom_bond_site_symmetry_2
Mn1 O1 2.137(10) .
Mn1 N1 2.216(3) .
Mn1 N1 2.216(3) 27_565
Mn1 N1 2.216(3) 28
Mn1 N1 2.216(3) 2_565
Mn1 Cl1 2.6931(12) .
Fe1 O1 1.84(6) .
Fe1 N1 2.258(13) .
Fe1 N1 2.258(13) 27_565
Fe1 N1 2.258(13) 28
Fe1 N1 2.258(13) 2_565
Fe1 Cl1 2.99(6) .
Cl1 Fe1 2.99(6) 41_565
Cl1 Fe1 2.99(6) 17_556
Cl1 Mn1 2.6931(12) 17_556
Cl1 Mn1 2.6931(12) 41_565
Cl1 Mn1 2.6931(12) 25_566
Cl1 Fe1 2.99(6) 25_566
N1 N1 1.306(6) 43
N1 N2 1.329(4) .
N2 C1 1.332(4) .
C1 N2 1.332(4) 43
C1 C2 1.462(6) .
C3 C2 1.378(3) 5
C3 C2 1.378(3) .
C3 H3 0.9300 .
C2 C3 1.378(3) 9
